data_7125125
loop_
_publ_author_name
'Erickson, Jeremy D.'
'Lai, Ting Yi'
'Liptrot, David J.'
'Olmstead, Marilyn M.'
'Power, Philip P.'

_publ_section_title
;
 Catalytic dehydrocoupling of amines and boranes by an incipient tin(ii)
 hydride.
;
_journal_issue 94
_journal_name_full 'Chemical communications (Cambridge, England)'
_journal_page_first 13656
_journal_page_last 13659
_journal_paper_doi 10.1039/c6cc06963k
_journal_volume 52
_journal_year 2016
_chemical_formula_moiety 'C62 H80 O2 Sn2'
_chemical_formula_sum 'C62 H80 O2 Sn2'
_chemical_formula_weight 1094.64
_space_group_crystal_system monoclinic
_space_group_IT_number 14
_space_group_name_Hall '-P 2yn'
_space_group_name_H-M_alt 'P 1 21/n 1'
_atom_sites_solution_hydrogens geom
_atom_sites_solution_primary dual
_atom_sites_solution_secondary difmap
_audit_creation_method SHELXL-2014/7
_audit_update_record
;
2016-08-20 deposited with the CCDC.
2016-09-30 downloaded from the CCDC.
;
_cell_angle_alpha 90
_cell_angle_beta 97.201(3)
_cell_angle_gamma 90
_cell_formula_units_Z 2
_cell_length_a 13.542(3)
_cell_length_b 13.931(3)
_cell_length_c 14.562(3)
_cell_measurement_reflns_used 9852
_cell_measurement_temperature 90(2)
_cell_measurement_theta_max 27.5
_cell_measurement_theta_min 2.64
_cell_volume 2725.5(10)
_computing_cell_refinement 'SAINT (Bruker, 2015)'
_computing_data_collection 'Apex2 (Bruker, 2015)'
_computing_data_reduction 'SAINT (Bruker, 2015)'
_computing_publication_material 'SHELXL-2014/7 (Sheldrick, 2014)'
_computing_structure_refinement 'SHELXL-2014/7 (Sheldrick, 2014)'
_computing_structure_solution 'SHELXT (Sheldrick, 2015)'
_diffrn_ambient_temperature 90(2)
_diffrn_detector_area_resol_mean 8.3
_diffrn_measured_fraction_theta_full 0.999
_diffrn_measured_fraction_theta_max 0.997
_diffrn_measurement_device_type 'Bruker DUO CCD'
_diffrn_measurement_method \w
_diffrn_radiation_type MoK\a
_diffrn_radiation_wavelength 0.71073
_diffrn_reflns_av_R_equivalents 0.0235
_diffrn_reflns_av_unetI/netI 0.0155
_diffrn_reflns_Laue_measured_fraction_full 0.999
_diffrn_reflns_Laue_measured_fraction_max 0.997
_diffrn_reflns_limit_h_max 17
_diffrn_reflns_limit_h_min -17
_diffrn_reflns_limit_k_max 18
_diffrn_reflns_limit_k_min -18
_diffrn_reflns_limit_l_max 18
_diffrn_reflns_limit_l_min -18
_diffrn_reflns_number 36195
_diffrn_reflns_point_group_measured_fraction_full 0.999
_diffrn_reflns_point_group_measured_fraction_max 0.997
_diffrn_reflns_theta_full 25.242
_diffrn_reflns_theta_max 27.546
_diffrn_reflns_theta_min 1.936
_diffrn_source 'fine-focus sealed tube'
_exptl_absorpt_coefficient_mu 0.957
_exptl_absorpt_correction_T_max 0.909
_exptl_absorpt_correction_T_min 0.807
_exptl_absorpt_correction_type multi-scan
_exptl_absorpt_process_details 'SADABS (Sheldrick, 2015)'
_exptl_crystal_colour yellow
_exptl_crystal_density_diffrn 1.334
_exptl_crystal_description block
_exptl_crystal_F_000 1136
_exptl_crystal_size_max 0.311
_exptl_crystal_size_mid 0.310
_exptl_crystal_size_min 0.128
_refine_diff_density_max 0.456
_refine_diff_density_min -0.224
_refine_diff_density_rms 0.055
_refine_ls_extinction_method none
_refine_ls_goodness_of_fit_ref 1.042
_refine_ls_hydrogen_treatment constr
_refine_ls_matrix_type full
_refine_ls_number_parameters 307
_refine_ls_number_reflns 6271
_refine_ls_number_restraints 0
_refine_ls_restrained_S_all 1.042
_refine_ls_R_factor_all 0.0203
_refine_ls_R_factor_gt 0.0179
_refine_ls_shift/su_max 0.003
_refine_ls_shift/su_mean 0.000
_refine_ls_structure_factor_coef Fsqd
_refine_ls_weighting_details 'w=1/[\s^2^(Fo^2^)+(0.0240P)^2^+1.5174P] where P=(Fo^2^+2Fc^2^)/3'
_refine_ls_weighting_scheme calc
_refine_ls_wR_factor_gt 0.0473
_refine_ls_wR_factor_ref 0.0487
_reflns_Friedel_coverage 0.000
_reflns_number_gt 5780
_reflns_number_total 6271
_reflns_threshold_expression 'I > 2\s(I)'
_cod_data_source_file c6cc06963k2.cif
_cod_data_source_block je81
_cod_original_sg_symbol_H-M 'P 21/n'
_cod_database_code 7125125
_shelx_shelxl_version_number 2014/7
_shelx_space_group_comment
;
The symmetry employed for this shelxl refinement is uniquely defined
by the following loop, which should always be used as a source of
symmetry information in preference to the above space-group names.
They are only intended as comments.
;
_shelx_estimated_absorpt_t_min 0.755
_shelx_estimated_absorpt_t_max 0.887

loop_
_space_group_symop_operation_xyz
'x, y, z'
'-x+1/2, y+1/2, -z+1/2'
'-x, -y, -z'
'x-1/2, -y-1/2, z-1/2'

loop_
_atom_site_label
_atom_site_type_symbol
_atom_site_fract_x
_atom_site_fract_y
_atom_site_fract_z
_atom_site_U_iso_or_equiv
_atom_site_adp_type
_atom_site_occupancy
_atom_site_site_symmetry_order
_atom_site_calc_flag
_atom_site_refinement_flags_posn
_atom_site_refinement_flags_adp
Sn1 Sn 0.57972(2) 0.60026(2) 0.50419(2) 0.01407(4) Uani 1 1 d . .
O1 O 0.57619(7) 0.44847(7) 0.52517(7) 0.01660(19) Uani 1 1 d . .
C1 C 0.64171(11) 0.40096(10) 0.59510(11) 0.0216(3) Uani 1 1 d . .
H1A H 0.6972 0.3726 0.5674 0.032 Uiso 1 1 calc R U
H1B H 0.6054 0.3502 0.6232 0.032 Uiso 1 1 calc R U
H1C H 0.6675 0.4474 0.6427 0.032 Uiso 1 1 calc R U
C2 C 0.61353(10) 0.63434(9) 0.65749(9) 0.0135(2) Uani 1 1 d . .
C3 C 0.54786(10) 0.63048(9) 0.72566(9) 0.0145(2) Uani 1 1 d . .
C4 C 0.57902(10) 0.66013(10) 0.81671(9) 0.0179(3) Uani 1 1 d . .
H4 H 0.5346 0.6554 0.8621 0.021 Uiso 1 1 calc R U
C5 C 0.67417(11) 0.69637(10) 0.84111(10) 0.0198(3) Uani 1 1 d . .
H5 H 0.6950 0.7159 0.9030 0.024 Uiso 1 1 calc R U
C6 C 0.73890(10) 0.70399(10) 0.77456(10) 0.0180(3) Uani 1 1 d . .
H6 H 0.8033 0.7306 0.7908 0.022 Uiso 1 1 calc R U
C7 C 0.70998(10) 0.67275(9) 0.68364(9) 0.0142(2) Uani 1 1 d . .
C8 C 0.44044(10) 0.60366(10) 0.69953(9) 0.0161(3) Uani 1 1 d . .
C9 C 0.40350(10) 0.51267(10) 0.72142(9) 0.0179(3) Uani 1 1 d . .
C10 C 0.30472(11) 0.49013(11) 0.68795(10) 0.0230(3) Uani 1 1 d . .
H10 H 0.2796 0.4281 0.6992 0.028 Uiso 1 1 calc R U
C11 C 0.24265(11) 0.55701(12) 0.63850(11) 0.0249(3) Uani 1 1 d . .
H11 H 0.1763 0.5399 0.6151 0.030 Uiso 1 1 calc R U
C12 C 0.27766(11) 0.64857(11) 0.62333(10) 0.0227(3) Uani 1 1 d . .
H12 H 0.2339 0.6948 0.5923 0.027 Uiso 1 1 calc R U
C13 C 0.37643(10) 0.67350(10) 0.65311(10) 0.0182(3) Uani 1 1 d . .
C14 C 0.46625(11) 0.44250(11) 0.78497(10) 0.0211(3) Uani 1 1 d . .
H14 H 0.5379 0.4585 0.7827 0.025 Uiso 1 1 calc R U
C15 C 0.44450(14) 0.45681(13) 0.88548(11) 0.0314(4) Uani 1 1 d . .
H15A H 0.4593 0.5233 0.9045 0.047 Uiso 1 1 calc R U
H15B H 0.4862 0.4131 0.9264 0.047 Uiso 1 1 calc R U
H15C H 0.3742 0.4431 0.8894 0.047 Uiso 1 1 calc R U
C16 C 0.45174(12) 0.33582(11) 0.76059(11) 0.0253(3) Uani 1 1 d . .
H16A H 0.3845 0.3159 0.7707 0.038 Uiso 1 1 calc R U
H16B H 0.5009 0.2976 0.8000 0.038 Uiso 1 1 calc R U
H16C H 0.4606 0.3259 0.6955 0.038 Uiso 1 1 calc R U
C17 C 0.41093(11) 0.77717(10) 0.64247(10) 0.0202(3) Uani 1 1 d . .
H17 H 0.4828 0.7806 0.6684 0.024 Uiso 1 1 calc R U
C18 C 0.40204(13) 0.81247(12) 0.54203(12) 0.0308(4) Uani 1 1 d . .
H18A H 0.4425 0.7716 0.5066 0.046 Uiso 1 1 calc R U
H18B H 0.4257 0.8789 0.5408 0.046 Uiso 1 1 calc R U
H18C H 0.3323 0.8094 0.5145 0.046 Uiso 1 1 calc R U
C19 C 0.35336(12) 0.84391(12) 0.70044(13) 0.0322(4) Uani 1 1 d . .
H19A H 0.2824 0.8422 0.6766 0.048 Uiso 1 1 calc R U
H19B H 0.3784 0.9096 0.6967 0.048 Uiso 1 1 calc R U
H19C H 0.3625 0.8226 0.7651 0.048 Uiso 1 1 calc R U
C20 C 0.78437(10) 0.68318(9) 0.61468(9) 0.0149(2) Uani 1 1 d . .
C21 C 0.77631(10) 0.76046(10) 0.55057(10) 0.0178(3) Uani 1 1 d . .
C22 C 0.84584(12) 0.76779(11) 0.48737(11) 0.0237(3) Uani 1 1 d . .
H22 H 0.8403 0.8187 0.4436 0.028 Uiso 1 1 calc R U
C23 C 0.92270(12) 0.70190(12) 0.48764(11) 0.0262(3) Uani 1 1 d . .
H23 H 0.9688 0.7074 0.4438 0.031 Uiso 1 1 calc R U
C24 C 0.93212(11) 0.62808(11) 0.55190(11) 0.0224(3) Uani 1 1 d . .
H24 H 0.9857 0.5840 0.5524 0.027 Uiso 1 1 calc R U
C25 C 0.86413(10) 0.61728(10) 0.61621(10) 0.0168(3) Uani 1 1 d . .
C26 C 0.69819(11) 0.83917(10) 0.55318(10) 0.0208(3) Uani 1 1 d . .
H26 H 0.6420 0.8121 0.5835 0.025 Uiso 1 1 calc R U
C27 C 0.74350(13) 0.92301(12) 0.61305(12) 0.0306(4) Uani 1 1 d . .
H27A H 0.7654 0.9000 0.6759 0.046 Uiso 1 1 calc R U
H27B H 0.6933 0.9734 0.6153 0.046 Uiso 1 1 calc R U
H27C H 0.8006 0.9491 0.5861 0.046 Uiso 1 1 calc R U
C28 C 0.65542(13) 0.87594(12) 0.45693(12) 0.0302(4) Uani 1 1 d . .
H28A H 0.7069 0.9117 0.4297 0.045 Uiso 1 1 calc R U
H28B H 0.5987 0.9182 0.4626 0.045 Uiso 1 1 calc R U
H28C H 0.6334 0.8214 0.4171 0.045 Uiso 1 1 calc R U
C29 C 0.88063(10) 0.53764(10) 0.68828(10) 0.0180(3) Uani 1 1 d . .
H29 H 0.8164 0.5265 0.7138 0.022 Uiso 1 1 calc R U
C30 C 0.91267(11) 0.44235(10) 0.64790(11) 0.0241(3) Uani 1 1 d . .
H30A H 0.8682 0.4273 0.5914 0.036 Uiso 1 1 calc R U
H30B H 0.9091 0.3909 0.6933 0.036 Uiso 1 1 calc R U
H30C H 0.9811 0.4481 0.6333 0.036 Uiso 1 1 calc R U
C31 C 0.95922(12) 0.56792(12) 0.76897(11) 0.0255(3) Uani 1 1 d . .
H31A H 1.0222 0.5819 0.7452 0.038 Uiso 1 1 calc R U
H31B H 0.9691 0.5157 0.8143 0.038 Uiso 1 1 calc R U
H31C H 0.9362 0.6254 0.7987 0.038 Uiso 1 1 calc R U

loop_
_atom_site_aniso_label
_atom_site_aniso_U_11
_atom_site_aniso_U_22
_atom_site_aniso_U_33
_atom_site_aniso_U_23
_atom_site_aniso_U_13
_atom_site_aniso_U_12
Sn1 0.01576(5) 0.01357(5) 0.01210(5) -0.00049(3) -0.00135(3) -0.00224(3)
O1 0.0161(5) 0.0141(5) 0.0179(5) -0.0010(4) -0.0048(4) 0.0014(4)
C1 0.0202(7) 0.0188(7) 0.0233(7) 0.0005(5) -0.0072(6) 0.0034(5)
C2 0.0141(6) 0.0108(6) 0.0149(6) -0.0008(5) -0.0013(5) 0.0013(5)
C3 0.0141(6) 0.0117(6) 0.0171(6) -0.0010(5) -0.0006(5) 0.0021(5)
C4 0.0191(7) 0.0179(6) 0.0164(6) -0.0017(5) 0.0016(5) 0.0036(5)
C5 0.0224(7) 0.0198(7) 0.0155(6) -0.0051(5) -0.0042(5) 0.0036(5)
C6 0.0155(6) 0.0165(6) 0.0202(7) -0.0038(5) -0.0045(5) -0.0001(5)
C7 0.0141(6) 0.0104(6) 0.0172(6) -0.0003(5) -0.0015(5) 0.0015(5)
C8 0.0140(6) 0.0200(7) 0.0145(6) -0.0034(5) 0.0019(5) 0.0012(5)
C9 0.0171(6) 0.0214(7) 0.0155(6) -0.0010(5) 0.0034(5) 0.0000(5)
C10 0.0191(7) 0.0267(8) 0.0237(7) 0.0015(6) 0.0044(6) -0.0054(6)
C11 0.0131(6) 0.0351(9) 0.0261(8) -0.0008(6) 0.0011(5) -0.0028(6)
C12 0.0156(7) 0.0273(8) 0.0245(7) -0.0007(6) -0.0002(5) 0.0047(6)
C13 0.0161(6) 0.0197(7) 0.0188(6) -0.0031(5) 0.0020(5) 0.0022(5)
C14 0.0216(7) 0.0221(7) 0.0189(7) 0.0019(5) 0.0003(5) -0.0012(6)
C15 0.0465(10) 0.0293(8) 0.0178(7) 0.0010(6) 0.0017(7) 0.0005(7)
C16 0.0314(8) 0.0224(7) 0.0217(7) 0.0026(6) 0.0020(6) 0.0003(6)
C17 0.0164(6) 0.0174(7) 0.0255(7) -0.0029(5) -0.0017(5) 0.0041(5)
C18 0.0377(9) 0.0200(8) 0.0327(9) 0.0010(6) -0.0032(7) -0.0014(7)
C19 0.0259(8) 0.0272(8) 0.0435(10) -0.0129(7) 0.0046(7) 0.0019(7)
C20 0.0131(6) 0.0136(6) 0.0169(6) -0.0027(5) -0.0017(5) -0.0026(5)
C21 0.0171(6) 0.0144(6) 0.0208(7) -0.0010(5) -0.0025(5) -0.0019(5)
C22 0.0278(8) 0.0182(7) 0.0254(7) 0.0048(6) 0.0041(6) -0.0020(6)
C23 0.0279(8) 0.0231(8) 0.0297(8) 0.0011(6) 0.0122(6) -0.0024(6)
C24 0.0198(7) 0.0181(7) 0.0302(8) -0.0006(6) 0.0069(6) 0.0006(5)
C25 0.0153(6) 0.0145(6) 0.0200(7) -0.0015(5) -0.0005(5) -0.0020(5)
C26 0.0192(7) 0.0157(6) 0.0264(7) 0.0035(5) -0.0012(6) 0.0011(5)
C27 0.0326(9) 0.0229(8) 0.0344(9) -0.0072(7) -0.0033(7) 0.0058(7)
C28 0.0327(9) 0.0225(8) 0.0325(9) 0.0060(6) -0.0074(7) 0.0026(6)
C29 0.0151(6) 0.0156(6) 0.0230(7) 0.0013(5) 0.0006(5) 0.0009(5)
C30 0.0227(7) 0.0161(7) 0.0334(8) 0.0001(6) 0.0024(6) 0.0026(6)
C31 0.0223(7) 0.0248(7) 0.0274(8) 0.0003(6) -0.0042(6) 0.0026(6)

loop_
_atom_type_symbol
_atom_type_description
_atom_type_scat_dispersion_real
_atom_type_scat_dispersion_imag
_atom_type_scat_source
C C 0.0033 0.0016 'International Tables Vol C Tables 4.2.6.8 and 6.1.1.4'
H H 0.0000 0.0000 'International Tables Vol C Tables 4.2.6.8 and 6.1.1.4'
O O 0.0106 0.0060 'International Tables Vol C Tables 4.2.6.8 and 6.1.1.4'
Sn Sn -0.6537 1.4246 'International Tables Vol C Tables 4.2.6.8 and 6.1.1.4'

loop_
_geom_angle_atom_site_label_1
_geom_angle_atom_site_label_2
_geom_angle_atom_site_label_3
_geom_angle
_geom_angle_site_symmetry_1
_geom_angle_site_symmetry_3
O1 Sn1 O1 71.68(4) . 3_666
O1 Sn1 C2 94.11(4) . .
O1 Sn1 C2 108.94(4) 3_666 .
C1 O1 Sn1 122.53(8) . .
C1 O1 Sn1 119.31(9) . 3_666
Sn1 O1 Sn1 108.33(4) . 3_666
O1 C1 H1A 109.5 . .
O1 C1 H1B 109.5 . .
H1A C1 H1B 109.5 . .
O1 C1 H1C 109.5 . .
H1A C1 H1C 109.5 . .
H1B C1 H1C 109.5 . .
C3 C2 C7 117.69(12) . .
C3 C2 Sn1 127.93(9) . .
C7 C2 Sn1 114.07(9) . .
C4 C3 C2 120.74(12) . .
C4 C3 C8 118.64(12) . .
C2 C3 C8 120.34(12) . .
C5 C4 C3 120.59(13) . .
C5 C4 H4 119.7 . .
C3 C4 H4 119.7 . .
C4 C5 C6 119.71(13) . .
C4 C5 H5 120.1 . .
C6 C5 H5 120.1 . .
C5 C6 C7 120.58(13) . .
C5 C6 H6 119.7 . .
C7 C6 H6 119.7 . .
C6 C7 C2 120.62(12) . .
C6 C7 C20 117.75(12) . .
C2 C7 C20 121.62(11) . .
C9 C8 C13 120.71(13) . .
C9 C8 C3 121.61(12) . .
C13 C8 C3 117.68(12) . .
C10 C9 C8 118.16(13) . .
C10 C9 C14 120.10(13) . .
C8 C9 C14 121.62(12) . .
C11 C10 C9 121.19(14) . .
C11 C10 H10 119.4 . .
C9 C10 H10 119.4 . .
C12 C11 C10 120.05(14) . .
C12 C11 H11 120.0 . .
C10 C11 H11 120.0 . .
C11 C12 C13 120.78(14) . .
C11 C12 H12 119.6 . .
C13 C12 H12 119.6 . .
C12 C13 C8 118.81(13) . .
C12 C13 C17 119.68(13) . .
C8 C13 C17 121.30(12) . .
C9 C14 C16 115.70(12) . .
C9 C14 C15 109.53(13) . .
C16 C14 C15 108.10(12) . .
C9 C14 H14 107.7 . .
C16 C14 H14 107.7 . .
C15 C14 H14 107.7 . .
C14 C15 H15A 109.5 . .
C14 C15 H15B 109.5 . .
H15A C15 H15B 109.5 . .
C14 C15 H15C 109.5 . .
H15A C15 H15C 109.5 . .
H15B C15 H15C 109.5 . .
C14 C16 H16A 109.5 . .
C14 C16 H16B 109.5 . .
H16A C16 H16B 109.5 . .
C14 C16 H16C 109.5 . .
H16A C16 H16C 109.5 . .
H16B C16 H16C 109.5 . .
C13 C17 C19 109.48(13) . .
C13 C17 C18 114.23(12) . .
C19 C17 C18 110.26(13) . .
C13 C17 H17 107.5 . .
C19 C17 H17 107.5 . .
C18 C17 H17 107.5 . .
C17 C18 H18A 109.5 . .
C17 C18 H18B 109.5 . .
H18A C18 H18B 109.5 . .
C17 C18 H18C 109.5 . .
H18A C18 H18C 109.5 . .
H18B C18 H18C 109.5 . .
C17 C19 H19A 109.5 . .
C17 C19 H19B 109.5 . .
H19A C19 H19B 109.5 . .
C17 C19 H19C 109.5 . .
H19A C19 H19C 109.5 . .
H19B C19 H19C 109.5 . .
C25 C20 C21 119.84(12) . .
C25 C20 C7 119.77(12) . .
C21 C20 C7 120.36(12) . .
C22 C21 C20 118.99(13) . .
C22 C21 C26 119.27(13) . .
C20 C21 C26 121.61(13) . .
C23 C22 C21 121.06(14) . .
C23 C22 H22 119.5 . .
C21 C22 H22 119.5 . .
C24 C23 C22 119.90(14) . .
C24 C23 H23 120.0 . .
C22 C23 H23 120.0 . .
C23 C24 C25 121.23(14) . .
C23 C24 H24 119.4 . .
C25 C24 H24 119.4 . .
C24 C25 C20 118.93(13) . .
C24 C25 C29 119.10(13) . .
C20 C25 C29 121.91(12) . .
C21 C26 C28 113.57(13) . .
C21 C26 C27 109.32(12) . .
C28 C26 C27 109.99(13) . .
C21 C26 H26 107.9 . .
C28 C26 H26 107.9 . .
C27 C26 H26 107.9 . .
C26 C27 H27A 109.5 . .
C26 C27 H27B 109.5 . .
H27A C27 H27B 109.5 . .
C26 C27 H27C 109.5 . .
H27A C27 H27C 109.5 . .
H27B C27 H27C 109.5 . .
C26 C28 H28A 109.5 . .
C26 C28 H28B 109.5 . .
H28A C28 H28B 109.5 . .
C26 C28 H28C 109.5 . .
H28A C28 H28C 109.5 . .
H28B C28 H28C 109.5 . .
C25 C29 C30 112.93(12) . .
C25 C29 C31 110.67(12) . .
C30 C29 C31 109.08(12) . .
C25 C29 H29 108.0 . .
C30 C29 H29 108.0 . .
C31 C29 H29 108.0 . .
C29 C30 H30A 109.5 . .
C29 C30 H30B 109.5 . .
H30A C30 H30B 109.5 . .
C29 C30 H30C 109.5 . .
H30A C30 H30C 109.5 . .
H30B C30 H30C 109.5 . .
C29 C31 H31A 109.5 . .
C29 C31 H31B 109.5 . .
H31A C31 H31B 109.5 . .
C29 C31 H31C 109.5 . .
H31A C31 H31C 109.5 . .
H31B C31 H31C 109.5 . .

loop_
_geom_bond_atom_site_label_1
_geom_bond_atom_site_label_2
_geom_bond_distance
_geom_bond_site_symmetry_2
Sn1 O1 2.1379(11) .
Sn1 O1 2.2080(10) 3_666
Sn1 C2 2.2720(14) .
O1 C1 1.4268(16) .
O1 Sn1 2.2080(10) 3_666
C1 H1A 0.9800 .
C1 H1B 0.9800 .
C1 H1C 0.9800 .
C2 C3 1.4144(19) .
C2 C7 1.4187(18) .
C3 C4 1.4022(19) .
C3 C8 1.5039(19) .
C4 C5 1.388(2) .
C4 H4 0.9500 .
C5 C6 1.390(2) .
C5 H5 0.9500 .
C6 C7 1.4020(18) .
C6 H6 0.9500 .
C7 C20 1.5159(19) .
C8 C9 1.414(2) .
C8 C13 1.4170(19) .
C9 C10 1.401(2) .
C9 C14 1.529(2) .
C10 C11 1.393(2) .
C10 H10 0.9500 .
C11 C12 1.388(2) .
C11 H11 0.9500 .
C12 C13 1.397(2) .
C12 H12 0.9500 .
C13 C17 1.532(2) .
C14 C16 1.535(2) .
C14 C15 1.542(2) .
C14 H14 1.0000 .
C15 H15A 0.9800 .
C15 H15B 0.9800 .
C15 H15C 0.9800 .
C16 H16A 0.9800 .
C16 H16B 0.9800 .
C16 H16C 0.9800 .
C17 C19 1.533(2) .
C17 C18 1.533(2) .
C17 H17 1.0000 .
C18 H18A 0.9800 .
C18 H18B 0.9800 .
C18 H18C 0.9800 .
C19 H19A 0.9800 .
C19 H19B 0.9800 .
C19 H19C 0.9800 .
C20 C25 1.4156(19) .
C20 C21 1.4202(19) .
C21 C22 1.400(2) .
C21 C26 1.5274(19) .
C22 C23 1.387(2) .
C22 H22 0.9500 .
C23 C24 1.385(2) .
C23 H23 0.9500 .
C24 C25 1.401(2) .
C24 H24 0.9500 .
C25 C29 1.5243(19) .
C26 C28 1.536(2) .
C26 C27 1.538(2) .
C26 H26 1.0000 .
C27 H27A 0.9800 .
C27 H27B 0.9800 .
C27 H27C 0.9800 .
C28 H28A 0.9800 .
C28 H28B 0.9800 .
C28 H28C 0.9800 .
C29 C30 1.536(2) .
C29 C31 1.542(2) .
C29 H29 1.0000 .
C30 H30A 0.9800 .
C30 H30B 0.9800 .
C30 H30C 0.9800 .
C31 H31A 0.9800 .
C31 H31B 0.9800 .
C31 H31C 0.9800 .

loop_
_geom_torsion_atom_site_label_1
_geom_torsion_atom_site_label_2
_geom_torsion_atom_site_label_3
_geom_torsion_atom_site_label_4
_geom_torsion
C7 C2 C3 C4 -2.54(19)
Sn1 C2 C3 C4 -175.70(10)
C7 C2 C3 C8 171.44(12)
Sn1 C2 C3 C8 -1.72(18)
C2 C3 C4 C5 1.8(2)
C8 C3 C4 C5 -172.28(13)
C3 C4 C5 C6 0.5(2)
C4 C5 C6 C7 -1.9(2)
C5 C6 C7 C2 1.1(2)
C5 C6 C7 C20 -179.97(12)
C3 C2 C7 C6 1.11(19)
Sn1 C2 C7 C6 175.21(10)
C3 C2 C7 C20 -177.79(12)
Sn1 C2 C7 C20 -3.69(15)
C4 C3 C8 C9 -80.20(17)
C2 C3 C8 C9 105.70(16)
C4 C3 C8 C13 98.86(15)
C2 C3 C8 C13 -75.24(17)
C13 C8 C9 C10 6.3(2)
C3 C8 C9 C10 -174.70(13)
C13 C8 C9 C14 -169.75(13)
C3 C8 C9 C14 9.3(2)
C8 C9 C10 C11 -3.3(2)
C14 C9 C10 C11 172.81(14)
C9 C10 C11 C12 -1.4(2)
C10 C11 C12 C13 3.2(2)
C11 C12 C13 C8 -0.2(2)
C11 C12 C13 C17 -175.11(14)
C9 C8 C13 C12 -4.6(2)
C3 C8 C13 C12 176.35(12)
C9 C8 C13 C17 170.22(13)
C3 C8 C13 C17 -8.85(19)
C10 C9 C14 C16 39.22(19)
C8 C9 C14 C16 -144.84(13)
C10 C9 C14 C15 -83.23(17)
C8 C9 C14 C15 92.71(16)
C12 C13 C17 C19 62.63(18)
C8 C13 C17 C19 -112.12(15)
C12 C13 C17 C18 -61.56(18)
C8 C13 C17 C18 123.68(15)
C6 C7 C20 C25 77.43(16)
C2 C7 C20 C25 -103.64(15)
C6 C7 C20 C21 -100.53(15)
C2 C7 C20 C21 78.40(16)
C25 C20 C21 C22 2.4(2)
C7 C20 C21 C22 -179.62(13)
C25 C20 C21 C26 -173.42(12)
C7 C20 C21 C26 4.55(19)
C20 C21 C22 C23 -1.0(2)
C26 C21 C22 C23 174.92(14)
C21 C22 C23 C24 -0.8(2)
C22 C23 C24 C25 1.2(2)
C23 C24 C25 C20 0.3(2)
C23 C24 C25 C29 -177.20(14)
C21 C20 C25 C24 -2.0(2)
C7 C20 C25 C24 179.98(12)
C21 C20 C25 C29 175.34(12)
C7 C20 C25 C29 -2.64(19)
C22 C21 C26 C28 40.08(18)
C20 C21 C26 C28 -144.10(14)
C22 C21 C26 C27 -83.16(17)
C20 C21 C26 C27 92.66(16)
C24 C25 C29 C30 -42.50(18)
C20 C25 C29 C30 140.12(13)
C24 C25 C29 C31 80.12(16)
C20 C25 C29 C31 -97.26(15)
